data_2006303
loop_
_publ_author_name
'Lalancette, Roger A.'
'Thompson, Hugh W.'
'Cot\'e, Marie L.'

_publ_section_title
;Hydrogen-Bonding Pattern of an \a,\b-Unsaturated \d-Keto Acid:
 1',3'-Dihydro-2-methyl-6-oxospiro[2-cyclohexene-1,2'-2'<i>H</i>-indene]-3-carboxylic
 Acid
;
_journal_issue 7
_journal_name_full 'Acta Crystallographica Section C'
_journal_page_first 901
_journal_page_last 903
_journal_paper_doi 10.1107/S0108270197003260
_journal_volume 53
_journal_year 1997
_chemical_formula_analytical 'C16 H16 O3'
_chemical_formula_moiety 'C16 H16 O3'
_chemical_formula_structural 'C16 H16 O3'
_chemical_formula_sum 'C16 H16 O3'
_chemical_formula_weight 256.29
_chemical_melting_point 469
_chemical_name_systematic Spiro[3-carboxy-1',3'-dihydro-2-methyl-6-oxo-2-cyclohexene-1,2'-[2H]indene]
_space_group_IT_number 15
_symmetry_cell_setting monoclinic
_symmetry_space_group_name_Hall '-C 2yc'
_symmetry_space_group_name_H-M 'C 1 2/c 1'
_audit_creation_method SHELXL
_cell_angle_alpha 90
_cell_angle_beta 90.669(9)
_cell_angle_gamma 90
_cell_formula_units_Z 8
_cell_length_a 19.515(3)
_cell_length_b 5.8352(9)
_cell_length_c 22.854(3)
_cell_measurement_reflns_used 19
_cell_measurement_temperature 295(2)
_cell_measurement_theta_max 12.4
_cell_measurement_theta_min 7.0
_cell_volume 2602.3(7)
_computing_cell_refinement XSCANS
_computing_data_collection 'XSCANS (Siemens, 1991)'
_computing_data_reduction XSCANS
_computing_molecular_graphics SHELXTL
_computing_publication_material SHELXTL
_computing_structure_refinement SHELXTL
_computing_structure_solution 'SHELXTL (Sheldrick, 1994)'
_diffrn_ambient_temperature 295(2)
_diffrn_measurement_device 'Siemens P4'
_diffrn_measurement_method 2\q/\q
_diffrn_radiation_monochromator graphite
_diffrn_radiation_source 'fine-focus sealed tube'
_diffrn_radiation_type MoK\a
_diffrn_radiation_wavelength 0.71073
_diffrn_reflns_av_R_equivalents 0.0466
_diffrn_reflns_av_sigmaI/netI 0.0725
_diffrn_reflns_limit_h_max 22
_diffrn_reflns_limit_h_min -1
_diffrn_reflns_limit_k_max 6
_diffrn_reflns_limit_k_min -1
_diffrn_reflns_limit_l_max 27
_diffrn_reflns_limit_l_min -27
_diffrn_reflns_number 3020
_diffrn_reflns_theta_max 25
_diffrn_reflns_theta_min 1.50
_diffrn_standards_decay_% 2.50
_diffrn_standards_interval_count 97
_diffrn_standards_number 3
_exptl_absorpt_coefficient_mu 0.090
_exptl_absorpt_correction_T_max 0.994
_exptl_absorpt_correction_T_min 0.972
_exptl_absorpt_correction_type 'Face-indexed numerical'
_exptl_crystal_colour Colorless
_exptl_crystal_density_diffrn 1.308
_exptl_crystal_density_meas 1.300(10)
_exptl_crystal_density_method 'flotation in cyclohexane/CCl~3~Br'
_exptl_crystal_description Rhombus
_exptl_crystal_F_000 1088
_exptl_crystal_size_max 0.60
_exptl_crystal_size_mid 0.20
_exptl_crystal_size_min 0.10
_refine_diff_density_max 0.353
_refine_diff_density_min -0.193
_refine_ls_extinction_coef 0.0133(15)
_refine_ls_extinction_method 'SHELXTL (Sheldrick, 1994)'
_refine_ls_goodness_of_fit_all 0.904
_refine_ls_goodness_of_fit_obs 1.069
_refine_ls_hydrogen_treatment 'H atoms: see below'
_refine_ls_matrix_type full
_refine_ls_number_parameters 178
_refine_ls_number_reflns 2276
_refine_ls_number_restraints 0
_refine_ls_restrained_S_all 0.904
_refine_ls_restrained_S_obs 1.069
_refine_ls_R_factor_all 0.0920
_refine_ls_R_factor_obs .0555
_refine_ls_shift/esd_max 0.000
_refine_ls_shift/esd_mean 0.000
_refine_ls_structure_factor_coef Fsqd
_refine_ls_weighting_details 'w = 1/[\s^2^(Fo^2^)+(0.0845P)^2^] where P = (Fo^2^+2Fc^2^)/3'
_refine_ls_weighting_scheme calc
_refine_ls_wR_factor_all 0.1480
_refine_ls_wR_factor_obs .1328
_reflns_number_observed 1376
_reflns_number_total 2276
_reflns_observed_criterion >4sigma(F)
_cod_data_source_file fg1273.cif
_cod_data_source_block lalancette
_cod_depositor_comments
;
The following automatic conversions were performed:
'_symmetry_cell_setting' value 'Monoclinic' changed to 'monoclinic'
according to '/home/saulius/struct/CIF-dictionaries/cif_core.dic'
dictionary named 'cif_core.dic' version 2.4.1 from
2010-06-29.

'_geom_bond_publ_flag' value 'Y' changed to 'y' according to
'/home/saulius/struct/CIF-dictionaries/cif_core.dic' dictionary named
'cif_core.dic' version 2.4.1 from 2010-06-29 (6 times).

Automatic conversion script
Id: cif_fix_enum 1527 2010-12-29 10:47:43Z saulius 

The following automatic conversions were performed:

'_symmetry_cell_setting' value 'Monoclinic' changed to 'monoclinic'
according to /home/saulius/struct/CIF-dictionaries/cif_core.dic
dictionary named 'cif_core.dic' version 2.4.1 from
2010-06-29.

'_geom_bond_publ_flag' value 'Y' changed to 'y'
according to /home/saulius/struct/CIF-dictionaries/cif_core.dic
dictionary named 'cif_core.dic' version 2.4.1 from 2010-06-29 (6
times).

'_geom_angle_publ_flag' value 'Y' changed to 'y' according
to /home/saulius/struct/CIF-dictionaries/cif_core.dic dictionary
named 'cif_core.dic' version 2.4.1 from 2010-06-29 (9
times).

'_geom_torsion_publ_flag' value 'Y' changed to 'y' according
to /home/saulius/struct/CIF-dictionaries/cif_core.dic dictionary
named 'cif_core.dic' version 2.4.1 from 2010-06-29 (8 times).

Automatic conversion script
Id: cif_fix_values 1715 2011-07-08 13:25:40Z adriana 

The following automatic conversions were performed:

'_refine_ls_weighting_scheme' value 'calc w =
1/[\s^2^(Fo^2^)+(0.0845P)^2^] where P = (Fo^2^+2Fc^2^)/3' was changed
to 'calc'. New tag '_refine_ls_weighting_details' was created. The
value of the new tag was set to 'w = 1/[\s^2^(Fo^2^)+(0.0845P)^2^]
where P = (Fo^2^+2Fc^2^)/3'.

Automatic conversion script
Id: cif_fix_values 3143 2015-03-26 13:38:13Z robertas 
;
_cod_original_sg_symbol_H-M 'C 2/c'
_cod_database_code 2006303

loop_
_symmetry_equiv_pos_as_xyz
'x, y, z'
'-x, y, -z+1/2'
'x+1/2, y+1/2, z'
'-x+1/2, y+1/2, -z+1/2'
'-x, -y, -z'
'x, -y, z-1/2'
'-x+1/2, -y+1/2, -z'
'x+1/2, -y+1/2, z-1/2'

loop_
_atom_site_aniso_label
_atom_site_aniso_U_11
_atom_site_aniso_U_22
_atom_site_aniso_U_33
_atom_site_aniso_U_12
_atom_site_aniso_U_13
_atom_site_aniso_U_23
O1 .091(2) .0571(13) .0744(14) .0358(12) -.0118(12) -.0088(11)
O2 .0678(14) .126(2) .095(2) .0455(15) -.0239(12) -.062(2)
O3 .087(2) .141(2) .116(2) .056(2) -.0347(15) -.093(2)
C1 .0507(14) .0320(13) .0365(12) .0021(12) .0022(10) -.0028(11)
C2 .0457(14) .0298(13) .0382(12) .0018(11) .0005(11) .0010(10)
C3 .0475(14) .0387(14) .0412(13) .0107(12) -.0010(11) -.0036(11)
C4 .061(2) .060(2) .0475(15) .0209(15) -.0129(13) -.0126(13)
C5 .052(2) .058(2) .055(2) .0121(14) -.0139(13) -.0092(14)
C6 .0533(15) .045(2) .0429(14) .0135(13) .0045(11) -.0026(12)
C7 .054(2) .053(2) .0434(14) .0142(14) -.0065(12) -.0118(13)
C8 .0508(15) .054(2) .0501(15) .0048(13) -.0077(13) -.0080(13)
C1' .064(2) .0328(13) .0441(14) -.0003(13) .0052(12) -.0037(11)
C3' .057(2) .0379(14) .0439(14) -.0016(13) .0063(12) -.0033(12)
C3A' .0440(13) .0371(14) .0393(13) .0065(12) .0040(10) -.0020(11)
C4' .051(2) .061(2) .0466(15) .0052(14) .0077(12) .0043(13)
C5' .057(2) .088(2) .0386(15) .015(2) .0021(13) .001(2)
C6' .064(2) .074(2) .047(2) .003(2) -.0084(14) -.016(2)
C7' .059(2) .050(2) .051(2) -.0010(14) -.0054(13) -.0088(13)
C7A' .0505(14) .0379(14) .0387(13) .0043(12) .0017(11) -.0043(11)

loop_
_atom_site_label
_atom_site_fract_x
_atom_site_fract_y
_atom_site_fract_z
_atom_site_U_iso_or_equiv
_atom_site_thermal_displace_type
_atom_site_calc_flag
_atom_site_refinement_flags
_atom_site_occupancy
_atom_site_disorder_group
_atom_site_type_symbol
O1 .22623(11) .0834(4) .40749(9) .0742(7) Uani d . 1 . O
O2 -.00387(11) .7839(5) .45066(10) .0964(9) Uani d . 1 . O
O3 .08056(13) .8900(5) .50604(12) .1148(12) Uani d . 1 . O
H3C .0524(18) 1.001(6) .5267(15) .100 Uiso d . 1 . H
C1 .14505(12) .3346(4) .36083(9) .0397(6) Uani d . 1 . C
C2 .09264(12) .4961(4) .38794(9) .0379(6) Uani d . 1 . C
C3 .10373(12) .5953(4) .44036(10) .0425(6) Uani d . 1 . C
C4 .16771(10) .5539(3) .47702(8) .0561(8) Uani d . 1 . C
C5 .22660(10) .4681(3) .44036(8) .0549(7) Uani d R 1 . C
C6 .20233(13) .2738(5) .40381(10) .0470(7) Uani d . 1 . C
C7 .05641(14) .7634(5) .46599(11) .0504(7) Uani d . 1 . C
C8 .03080(13) .5416(5) .34970(11) .0516(7) Uani d . 1 . C
C1' .11139(14) .1173(4) .33412(10) .0471(7) Uani d . 1 . C
C3' .18024(13) .4602(4) .30772(10) .0462(7) Uani d . 1 . C
C3A' .15637(12) .3313(4) .25443(10) .0401(6) Uani d . 1 . C
C4' .16860(13) .3876(5) .19631(11) .0531(7) Uani d . 1 . C
C5' .14300(14) .2446(6) .15315(11) .0612(9) Uani d . 1 . C
C6' .10716(15) .0488(6) .16738(12) .0616(8) Uani d . 1 . C
C7' .09513(14) -.0052(5) .22518(11) .0535(7) Uani d . 1 . C
C7A' .11947(12) .1384(4) .26884(10) .0424(6) Uani d . 1 . C
H4A .18050(10) .6923(3) .49707(8) .063(3) Uiso d R 1 . H
H4B .15730(10) .4399(3) .50587(8) .063(3) Uiso d R 1 . H
H5A .24263(10) .5903(3) .41596(8) .063(3) Uiso d R 1 . H
H5B .26387(10) .4176(3) .46495(8) .063(3) Uiso d R 1 . H
H8A .0408(5) .500(4) .3101(2) .058(7) Uiso calc PR .76(3) . H
H8B .0194(8) .7015(9) .3514(9) .058(7) Uiso calc PR .76(3) . H
H8C -.0072(4) .452(3) .3632(7) .058(7) Uiso calc PR .76(3) . H
H8D -.0055(4) .603(4) .3731(2) .058(7) Uiso calc PR .24(3) . H
H8E .0160(8) .4011(9) .3317(9) .058(7) Uiso calc PR .24(3) . H
H8F .0425(4) .650(3) .3199(7) .058(7) Uiso calc PR .24(3) . H
H1'A .06372(14) .1111(4) .34392(10) .063(3) Uiso d R 1 . H
H1'B .13496(14) -.0167(4) .34812(10) .063(3) Uiso d R 1 . H
H3'A .22923(13) .4522(4) .31145(10) .063(3) Uiso d R 1 . H
H3'B .16662(13) .6181(4) .30565(10) .063(3) Uiso d R 1 . H
H4' .19437(13) .5220(5) .18645(11) .066(4) Uiso d R 1 . H
H5' .14998(14) .2821(6) .11275(11) .066(4) Uiso d R 1 . H
H6' .09058(15) -.0491(6) .13656(12) .066(4) Uiso d R 1 . H
H7' .07072(14) -.1422(5) .23525(11) .066(4) Uiso d R 1 . H

loop_
_atom_type_symbol
_atom_type_description
_atom_type_scat_dispersion_real
_atom_type_scat_dispersion_imag
_atom_type_scat_source
C C 0.0033 0.0016 'International Tables Vol C Tables 4.2.6.8 and 6.1.1.4'
H H 0.0000 0.0000 'International Tables Vol C Tables 4.2.6.8 and 6.1.1.4'
O O 0.0106 0.0060 'International Tables Vol C Tables 4.2.6.8 and 6.1.1.4'

loop_
_geom_angle_atom_site_label_1
_geom_angle_atom_site_label_2
_geom_angle_atom_site_label_3
_geom_angle
_geom_angle_publ_flag
C7 O3 H3C 122(2) y
C6 C1 C2 111.9(2) ?
C6 C1 C1' 111.6(2) ?
C2 C1 C1' 112.4(2) ?
C6 C1 C3' 106.3(2) ?
C2 C1 C3' 108.9(2) ?
C1' C1 C3' 105.2(2) ?
C3 C2 C8 124.1(2) ?
C3 C2 C1 121.7(2) ?
C8 C2 C1 114.2(2) ?
C2 C3 C7 123.0(2) y
C2 C3 C4 123.1(2) ?
C7 C3 C4 113.7(2) y
C3 C4 C5 111.86(11) ?
C6 C5 C4 108.96(12) ?
O1 C6 C5 122.9(2) y
O1 C6 C1 122.7(2) y
C5 C6 C1 114.4(2) y
O2 C7 O3 119.8(2) y
O2 C7 C3 123.6(2) y
O3 C7 C3 116.6(2) y
C7A' C1' C1 105.9(2) ?
C3A' C3' C1 104.9(2) ?
C7A' C3A' C4' 121.1(2) ?
C7A' C3A' C3' 111.9(2) ?
C4' C3A' C3' 127.0(2) ?
C5' C4' C3A' 118.3(3) ?
C6' C5' C4' 120.8(2) ?
C5' C6' C7' 120.4(3) ?
C6' C7' C7A' 119.4(3) ?
C3A' C7A' C7' 119.9(2) ?
C3A' C7A' C1' 111.4(2) ?
C7' C7A' C1' 128.7(2) ?

loop_
_geom_bond_atom_site_label_1
_geom_bond_atom_site_label_2
_geom_bond_site_symmetry_2
_geom_bond_distance
_geom_bond_publ_flag
O1 C6 . 1.207(3) y
O2 C7 . 1.229(3) y
O3 C7 . 1.263(3) y
C1 C6 . 1.522(3) y
C1 C2 . 1.527(3) ?
C1 C1' . 1.550(3) ?
C1 C3' . 1.581(3) ?
C2 C3 . 1.346(3) ?
C2 C8 . 1.505(3) ?
C3 C7 . 1.474(3) y
C3 C4 . 1.515(3) ?
C4 C5 . 1.515(4) ?
C5 C6 . 1.483(3) y
C1' C7A' . 1.507(3) ?
C3' C3A' . 1.501(3) ?
C3A' C7A' . 1.378(3) ?
C3A' C4' . 1.391(3) ?
C4' C5' . 1.381(4) ?
C5' C6' . 1.381(4) ?
C6' C7' . 1.381(4) ?
C7' C7A' . 1.383(3) ?

loop_
_geom_torsion_atom_site_label_1
_geom_torsion_atom_site_label_2
_geom_torsion_atom_site_label_3
_geom_torsion_atom_site_label_4
_geom_torsion
_geom_torsion_publ_flag
C6 C1 C2 C3 9.4(3) ?
C1' C1 C2 C3 135.9(2) ?
C3' C1 C2 C3 -107.8(2) ?
C6 C1 C2 C8 -173.6(2) ?
C1' C1 C2 C8 -47.1(3) ?
C3' C1 C2 C8 69.1(2) ?
C8 C2 C3 C7 -0.8(4) ?
C1 C2 C3 C7 175.8(2) y
C8 C2 C3 C4 -177.5(2) ?
C1 C2 C3 C4 -0.9(4) ?
C2 C3 C4 C5 21.5(3) ?
C7 C3 C4 C5 -155.5(2) y
C3 C4 C5 C6 -49.8(2) ?
C4 C5 C6 O1 -118.9(2) y
C4 C5 C6 C1 61.5(2) ?
C2 C1 C6 O1 140.0(3) y
C1' C1 C6 O1 13.0(3) ?
C3' C1 C6 O1 -101.2(3) ?
C2 C1 C6 C5 -40.5(3) ?
C1' C1 C6 C5 -167.4(2) ?
C3' C1 C6 C5 78.3(2) ?
C2 C3 C7 O2 19.7(4) y
C4 C3 C7 O2 -163.3(3) y
C2 C3 C7 O3 -160.7(3) y
C4 C3 C7 O3 16.3(4) y
C6 C1 C1' C7A' -121.9(2) ?
C2 C1 C1' C7A' 111.4(2) ?
C3' C1 C1' C7A' -7.0(2) ?
C6 C1 C3' C3A' 126.6(2) ?
C2 C1 C3' C3A' -112.6(2) ?
C1' C1 C3' C3A' 8.1(2) ?
C1 C3' C3A' C7A' -6.6(3) ?
C1 C3' C3A' C4' 174.1(2) ?
C7A' C3A' C4' C5' -0.2(4) ?
C3' C3A' C4' C5' 179.0(2) ?
C3A' C4' C5' C6' -1.1(4) ?
C4' C5' C6' C7' 1.3(4) ?
C5' C6' C7' C7A' -0.2(4) ?
C4' C3A' C7A' C7' 1.3(4) ?
C3' C3A' C7A' C7' -178.1(2) ?
C4' C3A' C7A' C1' -178.5(2) ?
C3' C3A' C7A' C1' 2.2(3) ?
C6' C7' C7A' C3A' -1.1(4) ?
C6' C7' C7A' C1' 178.6(3) ?
C1 C1' C7A' C3A' 3.3(3) ?
C1 C1' C7A' C7' -176.4(3) ?
